data_7208485
loop_
_publ_author_name
'Enr\'iquez, Adriana Cruz'
'P\'erez, Marely G. Figueroa'
'S\'anchez, Jorge L. Almaral'
'H\"opfl, Herbert'
'Parra-Hake, Miguel'
'Campos-Gaxiola, Jos\'e J.'

_publ_section_title
;
 Supramolecular networks in organic--inorganic hybrid materials from
 perchlorometalate(ii) salts and 2,4,5-tri(4-pyridyl)imidazole
;
_journal_issue 19
_journal_name_full CrystEngComm
_journal_page_first 6146
_journal_paper_doi 10.1039/c2ce25476j
_journal_volume 14
_journal_year 2012
_chemical_formula_moiety '2(C18 H16 N5), 3(Cl4 Pd), 4(H2 O)'
_chemical_formula_sum 'C36 H40 Cl12 N10 O4 Pd3'
_chemical_formula_weight 1421.38
_chemical_name_systematic
;
?
;
_space_group_IT_number 2
_symmetry_cell_setting triclinic
_symmetry_space_group_name_Hall '-P 1'
_symmetry_space_group_name_H-M 'P -1'
_atom_sites_solution_hydrogens geom
_atom_sites_solution_primary direct
_atom_sites_solution_secondary difmap
_audit_creation_method SHELXL-97
_cell_angle_alpha 102.136(2)
_cell_angle_beta 102.265(2)
_cell_angle_gamma 93.705(2)
_cell_formula_units_Z 1
_cell_length_a 7.5469(8)
_cell_length_b 11.5778(12)
_cell_length_c 14.6595(15)
_cell_measurement_reflns_used 5732
_cell_measurement_temperature 100(2)
_cell_measurement_theta_max 28.31
_cell_measurement_theta_min 2.58
_cell_volume 1215.7(2)
_computing_cell_refinement 'Bruker SAINT'
_computing_data_collection 'Bruker SMART'
_computing_data_reduction 'Bruker SAINT'
_computing_molecular_graphics 'Bruker SHELXTL'
_computing_publication_material 'Bruker SHELXTL'
_computing_structure_refinement 'SHELXL-97 (Sheldrick, 1997)'
_computing_structure_solution 'SHELXS-97 (Sheldrick, 1990)'
_diffrn_ambient_temperature 100(2)
_diffrn_measured_fraction_theta_full 0.998
_diffrn_measured_fraction_theta_max 0.998
_diffrn_measurement_device_type 'CCD area detector'
_diffrn_measurement_method 'phi and omega scans'
_diffrn_radiation_monochromator graphite
_diffrn_radiation_source 'fine-focus sealed tube'
_diffrn_radiation_type MoK\a
_diffrn_radiation_wavelength 0.71073
_diffrn_reflns_av_R_equivalents 0.0312
_diffrn_reflns_av_sigmaI/netI 0.0392
_diffrn_reflns_limit_h_max 8
_diffrn_reflns_limit_h_min -8
_diffrn_reflns_limit_k_max 13
_diffrn_reflns_limit_k_min -13
_diffrn_reflns_limit_l_max 17
_diffrn_reflns_limit_l_min -17
_diffrn_reflns_number 11799
_diffrn_reflns_theta_full 25.00
_diffrn_reflns_theta_max 25.00
_diffrn_reflns_theta_min 1.46
_exptl_absorpt_coefficient_mu 1.808
_exptl_absorpt_correction_T_max 0.64
_exptl_absorpt_correction_T_min 0.60
_exptl_absorpt_correction_type multi-scan
_exptl_absorpt_process_details SADABS
_exptl_crystal_colour brown
_exptl_crystal_density_diffrn 1.942
_exptl_crystal_density_method 'not measured'
_exptl_crystal_description 'rectangular prism'
_exptl_crystal_F_000 700
_exptl_crystal_size_max 0.32
_exptl_crystal_size_mid 0.31
_exptl_crystal_size_min 0.27
_refine_diff_density_max 0.692
_refine_diff_density_min -0.868
_refine_diff_density_rms 0.106
_refine_ls_extinction_method none
_refine_ls_goodness_of_fit_ref 1.042
_refine_ls_hydrogen_treatment mixed
_refine_ls_matrix_type full
_refine_ls_number_parameters 319
_refine_ls_number_reflns 4261
_refine_ls_number_restraints 8
_refine_ls_restrained_S_all 1.041
_refine_ls_R_factor_all 0.0376
_refine_ls_R_factor_gt 0.0333
_refine_ls_shift/su_max 0.001
_refine_ls_shift/su_mean 0.000
_refine_ls_structure_factor_coef Fsqd
_refine_ls_weighting_details 'calc w=1/[\s^2^(Fo^2^)+(0.0298P)^2^+3.2553P] where P=(Fo^2^+2Fc^2^)/3'
_refine_ls_weighting_scheme calc
_refine_ls_wR_factor_gt 0.0780
_refine_ls_wR_factor_ref 0.0810
_reflns_number_gt 3878
_reflns_number_total 4261
_reflns_threshold_expression >2sigma(I)
_cod_data_source_file c2ce25476j.txt
_cod_data_source_block jcr5zehm
_cod_depositor_comments
;
The following automatic conversions were performed:

'_symmetry_cell_setting' value 'Triclinic' changed to 'triclinic'
according to /home/saulius/struct/CIF-dictionaries/cif_core.dic
dictionary named 'cif_core.dic' version 2.4.1 from 2010-06-29.

Automatic conversion script
Id: cif_fix_values 1891 2012-01-12 08:04:46Z andrius 
;
_cod_original_sg_symbol_H-M P-1
_cod_database_code 7208485

loop_
_symmetry_equiv_pos_as_xyz
'x, y, z'
'-x, -y, -z'

loop_
_atom_site_label
_atom_site_type_symbol
_atom_site_fract_x
_atom_site_fract_y
_atom_site_fract_z
_atom_site_U_iso_or_equiv
_atom_site_adp_type
_atom_site_occupancy
_atom_site_symmetry_multiplicity
_atom_site_calc_flag
_atom_site_refinement_flags
Pd1 Pd 0.98668(4) 0.77855(2) 0.71037(2) 0.01309(10) Uani 1 1 d .
Pd2 Pd 0.0000 0.5000 1.0000 0.02418(13) Uani 1 2 d S
Cl1 Cl 1.29268(12) 0.75742(8) 0.75431(6) 0.0174(2) Uani 1 1 d .
Cl2 Cl 1.03973(13) 0.95660(8) 0.82376(7) 0.0181(2) Uani 1 1 d .
Cl3 Cl 0.68173(12) 0.79934(8) 0.66535(7) 0.0169(2) Uani 1 1 d .
Cl4 Cl 0.94122(14) 0.60064(8) 0.59966(7) 0.0206(2) Uani 1 1 d .
Cl5 Cl 0.04416(16) 0.69796(9) 1.08208(7) 0.0288(3) Uani 1 1 d .
Cl6 Cl 0.29552(17) 0.50724(10) 0.98718(8) 0.0352(3) Uani 1 1 d .
N1 N 0.6416(4) 1.0032(3) 0.3319(2) 0.0158(7) Uani 1 1 d D
H1' H 0.654(6) 1.066(2) 0.313(3) 0.024 Uiso 1 1 d D
N2 N 0.6721(4) 0.8798(3) 0.4289(2) 0.0178(7) Uani 1 1 d .
N3 N 0.9424(5) 1.2660(3) 0.6623(2) 0.0214(8) Uani 1 1 d D
H3' H 0.991(6) 1.323(3) 0.708(2) 0.032 Uiso 1 1 d D
N4 N 0.3600(5) 0.8551(3) -0.0191(2) 0.0224(8) Uani 1 1 d D
H4' H 0.319(6) 0.851(4) -0.0778(8) 0.034 Uiso 1 1 d D
N5 N 0.4411(5) 0.4510(3) 0.2996(3) 0.0221(8) Uani 1 1 d D
H5' H 0.407(6) 0.3791(12) 0.295(3) 0.033 Uiso 1 1 d D
C1 C 0.6980(5) 0.9914(3) 0.4238(3) 0.0164(8) Uani 1 1 d .
C2 C 0.5785(5) 0.8935(3) 0.2749(3) 0.0148(8) Uani 1 1 d .
C3 C 0.5961(5) 0.8160(3) 0.3368(3) 0.0167(8) Uani 1 1 d .
C4 C 0.7792(5) 1.0892(3) 0.5063(3) 0.0172(8) Uani 1 1 d .
C5 C 0.8075(6) 1.2061(3) 0.4974(3) 0.0211(9) Uani 1 1 d .
H5 H 0.7691 1.2253 0.4369 0.025 Uiso 1 1 calc R
C6 C 0.8913(6) 1.2928(4) 0.5767(3) 0.0221(9) Uani 1 1 d .
H6 H 0.9133 1.3724 0.5710 0.027 Uiso 1 1 calc R
C7 C 0.9157(6) 1.1550(4) 0.6740(3) 0.0239(9) Uani 1 1 d .
H7 H 0.9531 1.1390 0.7358 0.029 Uiso 1 1 calc R
C8 C 0.8342(6) 1.0645(4) 0.5967(3) 0.0212(9) Uani 1 1 d .
H8 H 0.8153 0.9856 0.6046 0.025 Uiso 1 1 calc R
C9 C 0.5047(5) 0.8784(3) 0.1711(3) 0.0153(8) Uani 1 1 d .
C10 C 0.3876(5) 0.9576(3) 0.1397(3) 0.0179(8) Uani 1 1 d .
H10 H 0.3580 1.0209 0.1848 0.021 Uiso 1 1 calc R
C11 C 0.3156(6) 0.9438(4) 0.0435(3) 0.0219(9) Uani 1 1 d .
H11 H 0.2347 0.9969 0.0214 0.026 Uiso 1 1 calc R
C12 C 0.4743(6) 0.7779(4) 0.0076(3) 0.0227(9) Uani 1 1 d .
H12 H 0.5026 0.7165 -0.0394 0.027 Uiso 1 1 calc R
C13 C 0.5503(6) 0.7883(3) 0.1035(3) 0.0196(9) Uani 1 1 d .
H13 H 0.6326 0.7349 0.1233 0.023 Uiso 1 1 calc R
C14 C 0.5398(5) 0.6884(3) 0.3212(3) 0.0165(8) Uani 1 1 d .
C15 C 0.4197(6) 0.6221(4) 0.2381(3) 0.0219(9) Uani 1 1 d .
H15 H 0.3705 0.6591 0.1878 0.026 Uiso 1 1 calc R
C16 C 0.3729(6) 0.5032(4) 0.2294(3) 0.0225(9) Uani 1 1 d .
H16 H 0.2911 0.4579 0.1728 0.027 Uiso 1 1 calc R
C17 C 0.5565(6) 0.5119(4) 0.3811(3) 0.0226(9) Uani 1 1 d .
H17 H 0.6029 0.4721 0.4301 0.027 Uiso 1 1 calc R
C18 C 0.6073(6) 0.6302(3) 0.3940(3) 0.0196(9) Uani 1 1 d .
H18 H 0.6879 0.6732 0.4519 0.023 Uiso 1 1 calc R
O31 O 0.7799(4) 0.7645(3) 0.9020(2) 0.0311(7) Uani 1 1 d D
H31A H 0.855(6) 0.749(5) 0.948(3) 0.047 Uiso 1 1 d D
H31B H 0.842(6) 0.810(4) 0.880(4) 0.047 Uiso 1 1 d D
O32 O 0.1391(5) 0.4668(3) 0.7674(2) 0.0361(8) Uani 1 1 d D
H32A H 0.152(8) 0.488(5) 0.8270(6) 0.054 Uiso 1 1 d D
H32B H 0.112(8) 0.526(3) 0.744(4) 0.054 Uiso 1 1 d D

loop_
_atom_site_aniso_label
_atom_site_aniso_U_11
_atom_site_aniso_U_22
_atom_site_aniso_U_33
_atom_site_aniso_U_23
_atom_site_aniso_U_13
_atom_site_aniso_U_12
Pd1 0.01585(17) 0.01086(16) 0.01175(16) 0.00165(11) 0.00231(12) 0.00164(11)
Pd2 0.0341(3) 0.0178(2) 0.0157(2) 0.00163(18) -0.0022(2) 0.00058(19)
Cl1 0.0173(5) 0.0188(5) 0.0152(5) 0.0026(4) 0.0028(4) 0.0042(4)
Cl2 0.0219(5) 0.0141(5) 0.0155(5) -0.0004(4) 0.0016(4) 0.0022(4)
Cl3 0.0168(5) 0.0150(5) 0.0184(5) 0.0048(4) 0.0023(4) 0.0018(4)
Cl4 0.0271(5) 0.0136(5) 0.0175(5) -0.0009(4) 0.0011(4) 0.0030(4)
Cl5 0.0378(6) 0.0189(5) 0.0231(5) 0.0001(4) -0.0015(5) -0.0001(4)
Cl6 0.0399(7) 0.0299(6) 0.0278(6) -0.0030(5) 0.0014(5) -0.0009(5)
N1 0.0222(18) 0.0117(16) 0.0128(17) 0.0034(13) 0.0024(14) 0.0015(14)
N2 0.0241(18) 0.0160(17) 0.0110(16) 0.0023(13) 0.0003(14) 0.0017(14)
N3 0.028(2) 0.0164(18) 0.0164(18) -0.0010(14) 0.0027(15) -0.0008(15)
N4 0.025(2) 0.0263(19) 0.0122(17) 0.0018(15) 0.0018(15) -0.0057(15)
N5 0.0243(19) 0.0126(17) 0.030(2) 0.0027(16) 0.0104(16) 0.0024(15)
C1 0.020(2) 0.0136(19) 0.016(2) 0.0017(15) 0.0049(16) 0.0030(16)
C2 0.016(2) 0.0129(19) 0.0129(19) 0.0004(15) 0.0016(15) 0.0011(15)
C3 0.016(2) 0.018(2) 0.015(2) 0.0043(16) 0.0009(16) 0.0035(16)
C4 0.019(2) 0.017(2) 0.015(2) 0.0032(16) 0.0031(16) -0.0006(16)
C5 0.030(2) 0.018(2) 0.014(2) 0.0050(16) 0.0025(17) 0.0013(17)
C6 0.030(2) 0.014(2) 0.022(2) 0.0038(17) 0.0059(18) 0.0009(17)
C7 0.033(2) 0.022(2) 0.017(2) 0.0069(17) 0.0033(18) 0.0034(18)
C8 0.031(2) 0.016(2) 0.016(2) 0.0037(16) 0.0035(18) 0.0030(17)
C9 0.016(2) 0.0136(19) 0.0151(19) 0.0028(15) 0.0026(16) -0.0036(15)
C10 0.019(2) 0.0137(19) 0.017(2) -0.0011(16) 0.0026(17) 0.0006(16)
C11 0.023(2) 0.021(2) 0.020(2) 0.0053(17) 0.0034(18) 0.0012(17)
C12 0.025(2) 0.021(2) 0.022(2) -0.0003(17) 0.0109(18) -0.0022(18)
C13 0.023(2) 0.016(2) 0.019(2) 0.0007(16) 0.0046(17) 0.0016(16)
C14 0.019(2) 0.015(2) 0.016(2) 0.0039(16) 0.0058(16) 0.0027(16)
C15 0.026(2) 0.019(2) 0.019(2) 0.0041(17) 0.0006(17) 0.0009(17)
C16 0.024(2) 0.020(2) 0.020(2) 0.0015(17) 0.0038(18) -0.0004(17)
C17 0.032(2) 0.018(2) 0.021(2) 0.0083(17) 0.0066(18) 0.0064(18)
C18 0.026(2) 0.018(2) 0.014(2) 0.0026(16) 0.0039(17) 0.0032(17)
O31 0.0334(19) 0.0362(19) 0.0279(18) 0.0159(15) 0.0082(14) 0.0013(15)
O32 0.057(2) 0.0241(18) 0.0205(17) 0.0023(14) 0.0011(16) -0.0062(16)

loop_
_atom_type_symbol
_atom_type_description
_atom_type_scat_dispersion_real
_atom_type_scat_dispersion_imag
_atom_type_scat_source
C C 0.0033 0.0016 'International Tables Vol C Tables 4.2.6.8 and 6.1.1.4'
H H 0.0000 0.0000 'International Tables Vol C Tables 4.2.6.8 and 6.1.1.4'
N N 0.0061 0.0033 'International Tables Vol C Tables 4.2.6.8 and 6.1.1.4'
Cl Cl 0.1484 0.1585 'International Tables Vol C Tables 4.2.6.8 and 6.1.1.4'
Pd Pd -0.9988 1.0072 'International Tables Vol C Tables 4.2.6.8 and 6.1.1.4'
O O 0.0106 0.0060 'International Tables Vol C Tables 4.2.6.8 and 6.1.1.4'

loop_
_geom_angle_atom_site_label_1
_geom_angle_atom_site_label_2
_geom_angle_atom_site_label_3
_geom_angle
_geom_angle_site_symmetry_1
_geom_angle_site_symmetry_3
Cl4 Pd1 Cl3 89.80(4) . .
Cl4 Pd1 Cl1 89.93(3) . .
Cl3 Pd1 Cl1 179.56(3) . .
Cl4 Pd1 Cl2 178.53(4) . .
Cl3 Pd1 Cl2 91.63(3) . .
Cl1 Pd1 Cl2 88.65(3) . .
Cl6 Pd2 Cl6 180.0 2_567 .
Cl6 Pd2 Cl5 88.80(4) 2_567 .
Cl6 Pd2 Cl5 91.20(4) . .
Cl6 Pd2 Cl5 91.20(4) 2_567 2_567
Cl6 Pd2 Cl5 88.80(4) . 2_567
Cl5 Pd2 Cl5 180.0 . 2_567
C2 N1 C1 108.2(3) . .
C1 N2 C3 106.3(3) . .
C6 N3 C7 122.1(3) . .
C11 N4 C12 123.0(4) . .
C16 N5 C17 121.7(4) . .
N2 C1 N1 111.1(3) . .
N2 C1 C4 124.0(4) . .
N1 C1 C4 124.9(3) . .
N1 C2 C3 105.3(3) . .
N1 C2 C9 120.6(3) . .
C3 C2 C9 134.1(3) . .
N2 C3 C2 109.1(3) . .
N2 C3 C14 118.5(3) . .
C2 C3 C14 132.2(4) . .
C5 C4 C8 118.8(4) . .
C5 C4 C1 122.1(4) . .
C8 C4 C1 119.1(4) . .
C6 C5 C4 119.3(4) . .
N3 C6 C5 120.3(4) . .
N3 C7 C8 119.9(4) . .
C7 C8 C4 119.5(4) . .
C10 C9 C13 119.2(4) . .
C10 C9 C2 118.8(3) . .
C13 C9 C2 122.0(4) . .
C11 C10 C9 119.6(4) . .
N4 C11 C10 119.5(4) . .
N4 C12 C13 119.6(4) . .
C12 C13 C9 119.1(4) . .
C15 C14 C18 118.1(4) . .
C15 C14 C3 123.3(4) . .
C18 C14 C3 118.6(3) . .
C16 C15 C14 119.7(4) . .
N5 C16 C15 120.5(4) . .
N5 C17 C18 120.4(4) . .
C17 C18 C14 119.6(4) . .

loop_
_geom_bond_atom_site_label_1
_geom_bond_atom_site_label_2
_geom_bond_distance
_geom_bond_site_symmetry_2
Pd1 Cl4 2.2937(9) .
Pd1 Cl3 2.2986(10) .
Pd1 Cl1 2.3054(10) .
Pd1 Cl2 2.3114(9) .
Pd2 Cl6 2.2753(13) 2_567
Pd2 Cl6 2.2753(13) .
Pd2 Cl5 2.3202(10) .
Pd2 Cl5 2.3202(10) 2_567
N1 C2 1.358(5) .
N1 C1 1.362(5) .
N2 C1 1.314(5) .
N2 C3 1.376(5) .
N3 C6 1.340(5) .
N3 C7 1.340(5) .
N4 C11 1.336(5) .
N4 C12 1.342(6) .
N5 C16 1.329(6) .
N5 C17 1.345(5) .
C1 C4 1.463(5) .
C2 C3 1.398(5) .
C2 C9 1.474(5) .
C3 C14 1.467(5) .
C4 C5 1.393(5) .
C4 C8 1.397(6) .
C5 C6 1.370(6) .
C7 C8 1.372(6) .
C9 C10 1.394(5) .
C9 C13 1.395(5) .
C10 C11 1.371(6) .
C12 C13 1.377(6) .
C14 C15 1.394(5) .
C14 C18 1.402(6) .
C15 C16 1.371(6) .
C17 C18 1.361(6) .

loop_
_geom_torsion_atom_site_label_1
_geom_torsion_atom_site_label_2
_geom_torsion_atom_site_label_3
_geom_torsion_atom_site_label_4
_geom_torsion
C3 N2 C1 N1 0.1(4)
C3 N2 C1 C4 -179.1(4)
C2 N1 C1 N2 -0.8(5)
C2 N1 C1 C4 178.4(4)
C1 N1 C2 C3 1.2(4)
C1 N1 C2 C9 178.9(3)
C1 N2 C3 C2 0.6(4)
C1 N2 C3 C14 -175.7(3)
N1 C2 C3 N2 -1.1(4)
C9 C2 C3 N2 -178.4(4)
N1 C2 C3 C14 174.6(4)
C9 C2 C3 C14 -2.7(8)
N2 C1 C4 C5 178.7(4)
N1 C1 C4 C5 -0.4(6)
N2 C1 C4 C8 0.2(6)
N1 C1 C4 C8 -178.9(4)
C8 C4 C5 C6 1.3(6)
C1 C4 C5 C6 -177.2(4)
C7 N3 C6 C5 0.5(6)
C4 C5 C6 N3 -1.2(6)
C6 N3 C7 C8 0.3(6)
N3 C7 C8 C4 -0.2(6)
C5 C4 C8 C7 -0.6(6)
C1 C4 C8 C7 178.0(4)
N1 C2 C9 C10 -43.6(5)
C3 C2 C9 C10 133.3(5)
N1 C2 C9 C13 135.6(4)
C3 C2 C9 C13 -47.5(6)
C13 C9 C10 C11 1.8(6)
C2 C9 C10 C11 -179.0(4)
C12 N4 C11 C10 -0.5(6)
C9 C10 C11 N4 -0.6(6)
C11 N4 C12 C13 0.4(6)
N4 C12 C13 C9 0.8(6)
C10 C9 C13 C12 -1.9(6)
C2 C9 C13 C12 179.0(4)
N2 C3 C14 C15 162.2(4)
C2 C3 C14 C15 -13.2(7)
N2 C3 C14 C18 -16.7(5)
C2 C3 C14 C18 168.0(4)
C18 C14 C15 C16 -0.7(6)
C3 C14 C15 C16 -179.6(4)
C17 N5 C16 C15 0.4(6)
C14 C15 C16 N5 0.1(6)
C16 N5 C17 C18 -0.1(6)
N5 C17 C18 C14 -0.6(6)
C15 C14 C18 C17 0.9(6)
C3 C14 C18 C17 179.9(4)
